data_7700090
loop_
_publ_author_name
'Hidalgo, Nereida'
'Bajo, Sonia'
'Moreno, Juan Jos\'e'
'Navarro-Gilabert, Carlos'
'Mercado, Brandon Q.'
'Campos, Jes\'us'

_publ_section_title
;
 Reactivity of a gold(i)/platinum(0) frustrated Lewis pair with germanium
 and tin dihalides.
;
_journal_issue 25
_journal_name_full 'Dalton transactions (Cambridge, England : 2003)'
_journal_page_first 9127
_journal_page_last 9138
_journal_paper_doi 10.1039/c9dt00702d
_journal_volume 48
_journal_year 2019
_chemical_formula_moiety 'C24 H51 Cl7 P2 Pt2 Sn3, C12 H27 P'
_chemical_formula_sum 'C36 H78 Cl7 P3 Pt2 Sn3'
_chemical_formula_weight 1598.29
_space_group_crystal_system orthorhombic
_space_group_IT_number 19
_space_group_name_Hall 'P 2ac 2ab'
_space_group_name_H-M_alt 'P 21 21 21'
_symmetry_space_group_name_Hall 'P 2ac 2ab'
_symmetry_space_group_name_H-M 'P 21 21 21'
_atom_sites_solution_hydrogens mixed
_audit_creation_method SHELXL-2018/3
_audit_update_record
;
2019-05-02 deposited with the CCDC.    2019-05-23 downloaded from the CCDC.
;
_cell_angle_alpha 90
_cell_angle_beta 90
_cell_angle_gamma 90
_cell_formula_units_Z 4
_cell_length_a 15.0060(8)
_cell_length_b 15.1859(7)
_cell_length_c 29.4759(16)
_cell_measurement_reflns_used 8790
_cell_measurement_temperature 193(2)
_cell_measurement_theta_max 28.74
_cell_measurement_theta_min 2.36
_cell_volume 6717.0(6)
_computing_cell_refinement 'Bruker SAINT'
_computing_data_collection 'Bruker APEX2'
_computing_data_reduction 'Bruker SAINT'
_computing_molecular_graphics 'Bruker SHELXTL'
_computing_publication_material 'Bruker SHELXTL'
_computing_structure_refinement 'SHELXL-2018/3 (Sheldrick, 2018)'
_computing_structure_solution 'SHELXS-97 (Sheldrick, 2008)'
_diffrn_ambient_temperature 193(2)
_diffrn_detector_area_resol_mean 8.2
_diffrn_measured_fraction_theta_full 0.967
_diffrn_measured_fraction_theta_max 0.967
_diffrn_measurement_device_type
;
 Bruker-Nonius X8kappa APEX II CCD area detector
;
_diffrn_measurement_method 'phi and omega scans with narrow frames'
_diffrn_radiation_monochromator graphite
_diffrn_radiation_type MoK\a
_diffrn_radiation_wavelength 0.71073
_diffrn_reflns_av_R_equivalents 0.1527
_diffrn_reflns_av_unetI/netI 0.1183
_diffrn_reflns_Laue_measured_fraction_full 0.967
_diffrn_reflns_Laue_measured_fraction_max 0.967
_diffrn_reflns_limit_h_max 17
_diffrn_reflns_limit_h_min -17
_diffrn_reflns_limit_k_max 17
_diffrn_reflns_limit_k_min -14
_diffrn_reflns_limit_l_max 35
_diffrn_reflns_limit_l_min -34
_diffrn_reflns_number 52412
_diffrn_reflns_point_group_measured_fraction_full 0.967
_diffrn_reflns_point_group_measured_fraction_max 0.967
_diffrn_reflns_theta_full 25.020
_diffrn_reflns_theta_max 25.020
_diffrn_reflns_theta_min 1.508
_exptl_absorpt_coefficient_mu 5.620
_exptl_absorpt_correction_T_max 0.2461
_exptl_absorpt_correction_T_min 0.1373
_exptl_absorpt_correction_type multi-scan
_exptl_absorpt_process_details
;
program SADABS, Bruker (2001).
;
_exptl_crystal_colour red
_exptl_crystal_density_diffrn 1.580
_exptl_crystal_description plate
_exptl_crystal_F_000 3056
_exptl_crystal_size_max 0.400
_exptl_crystal_size_mid 0.300
_exptl_crystal_size_min 0.250
_platon_squeeze_details
;
The unit cell contains ca. 20 dichloromethane molecules,
which have been treated  as a diffuse contribution to
 the overall scattering without specific atom positions
 by SQUEEZE/PLATON.
;
_refine_diff_density_max 3.113
_refine_diff_density_min -3.043
_refine_diff_density_rms 0.239
_refine_ls_abs_structure_details
; 
 Refined as an inversion twin. 
;
_refine_ls_abs_structure_Flack 0.514(13)
_refine_ls_extinction_method none
_refine_ls_goodness_of_fit_ref 1.079
_refine_ls_hydrogen_treatment constr
_refine_ls_matrix_type full
_refine_ls_number_parameters 486
_refine_ls_number_reflns 11487
_refine_ls_number_restraints 432
_refine_ls_restrained_S_all 1.064
_refine_ls_R_factor_all 0.0970
_refine_ls_R_factor_gt 0.0646
_refine_ls_shift/su_max 0.000
_refine_ls_shift/su_mean 0.000
_refine_ls_structure_factor_coef Fsqd
_refine_ls_weighting_details 'w=1/[\s^2^(Fo^2^)+(0.0774P)^2^+0.8032P] where P=(Fo^2^+2Fc^2^)/3'
_refine_ls_weighting_scheme calc
_refine_ls_wR_factor_gt 0.1504
_refine_ls_wR_factor_ref 0.1590
_reflns_Friedel_coverage 0.816
_reflns_Friedel_fraction_full 0.968
_reflns_Friedel_fraction_max 0.968
_reflns_number_gt 8568
_reflns_number_total 11487
_reflns_threshold_expression 'I > 2\s(I)'
_cod_data_source_file c9dt00702d2.cif
_cod_data_source_block jcm3019a
_cod_depositor_comments 'Adding full bibliography for 7700087--7700092.cif.'
_cod_database_code 7700090
_shelx_shelxl_version_number 2018/3
_shelx_space_group_comment
; 
The symmetry employed for this shelxl refinement is uniquely defined 
by the following loop, which should always be used as a source of 
symmetry information in preference to the above space-group names. 
They are only intended as comments. 
;
_shelx_estimated_absorpt_t_min 0.212
_shelx_estimated_absorpt_t_max 0.334
_platon_squeeze_void_probe_radius 1.20

loop_
_space_group_symop_operation_xyz
'x, y, z'
'x+1/2, -y+1/2, -z'
'-x, y+1/2, -z+1/2'
'-x+1/2, -y, z+1/2'

loop_
_atom_site_label
_atom_site_type_symbol
_atom_site_fract_x
_atom_site_fract_y
_atom_site_fract_z
_atom_site_U_iso_or_equiv
_atom_site_adp_type
_atom_site_occupancy
_atom_site_site_symmetry_order
_atom_site_calc_flag
_atom_site_refinement_flags_posn
_atom_site_refinement_flags_adp
_atom_site_refinement_flags_occupancy
Pt1 Pt 0.80296(5) 0.50745(7) 0.07485(2) 0.0312(2) Uani 1 1 d . . .
Pt2 Pt 0.98026(4) 0.50402(8) 0.05819(2) 0.0318(2) Uani 1 1 d . . .
Sn1 Sn 0.87754(11) 0.62959(11) 0.02660(6) 0.0352(4) Uani 1 1 d . . .
Sn2 Sn 0.87129(12) 0.38645(11) 0.02474(6) 0.0380(4) Uani 1 1 d . . .
Sn3 Sn 0.89403(10) 0.50507(14) 0.14995(5) 0.0472(4) Uani 1 1 d . . .
Cl1 Cl 1.0148(5) 0.5900(5) 0.1820(2) 0.0628(19) Uani 1 1 d . . .
Cl2 Cl 0.9462(5) 0.3649(4) 0.1771(2) 0.0558(17) Uani 1 1 d . . .
Cl3 Cl 0.8105(5) 0.5367(5) 0.2187(2) 0.069(2) Uani 1 1 d . . .
Cl4 Cl 0.9105(7) 0.7795(5) 0.0442(3) 0.074(3) Uani 1 1 d . . .
Cl5 Cl 0.8691(6) 0.6522(5) -0.0532(2) 0.062(2) Uani 1 1 d . . .
Cl6 Cl 0.8589(6) 0.3737(6) -0.0563(3) 0.069(2) Uani 1 1 d . . .
Cl7 Cl 0.8945(6) 0.2331(5) 0.0381(3) 0.067(2) Uani 1 1 d . . .
P1 P 0.6477(3) 0.5016(5) 0.07807(15) 0.0356(12) Uani 1 1 d . . .
P2 P 1.1292(3) 0.4939(5) 0.03966(17) 0.0400(13) Uani 1 1 d . . .
P3 P 0.0059(5) 0.4633(4) 0.3040(2) 0.0468(16) Uani 1 1 d . . .
H1 H -0.022283 0.475435 0.262530 0.070 Uiso 1 1 d R U .
C1 C 0.609(2) 0.4053(19) 0.1186(9) 0.056(4) Uani 1 1 d . U .
C2 C 0.514(2) 0.380(2) 0.1074(10) 0.058(5) Uani 1 1 d . U .
H2A H 0.504790 0.381982 0.074503 0.087 Uiso 0.5 1 calc R U P
H2B H 0.472540 0.420866 0.122219 0.087 Uiso 0.5 1 calc R U P
H2C H 0.502077 0.319885 0.118347 0.087 Uiso 0.5 1 calc R U P
C3 C 0.6201(19) 0.4318(19) 0.1678(9) 0.061(5) Uani 1 1 d . U .
H3A H 0.573665 0.474257 0.176056 0.091 Uiso 1 1 calc R U .
H3B H 0.678859 0.458822 0.171990 0.091 Uiso 1 1 calc R U .
H3C H 0.615148 0.379578 0.187121 0.091 Uiso 1 1 calc R U .
C4 C 0.6684(18) 0.3261(18) 0.1115(9) 0.055(5) Uani 1 1 d . U .
H4A H 0.730357 0.342546 0.117676 0.082 Uiso 1 1 calc R U .
H4B H 0.663038 0.305703 0.080088 0.082 Uiso 1 1 calc R U .
H4C H 0.650308 0.278866 0.132189 0.082 Uiso 1 1 calc R U .
C5 C 0.6038(17) 0.6097(18) 0.0999(8) 0.046(4) Uani 1 1 d . U .
C6 C 0.6111(18) 0.6812(18) 0.0641(8) 0.052(5) Uani 1 1 d . U .
H6A H 0.595401 0.738163 0.077450 0.078 Uiso 1 1 calc R U .
H6B H 0.570322 0.668024 0.038993 0.078 Uiso 1 1 calc R U .
H6C H 0.672378 0.683459 0.052597 0.078 Uiso 1 1 calc R U .
C7 C 0.6606(16) 0.6413(16) 0.1403(8) 0.044(4) Uani 1 1 d . U .
H7A H 0.722188 0.650478 0.130215 0.066 Uiso 1 1 calc R U .
H7B H 0.659456 0.596757 0.164300 0.066 Uiso 1 1 calc R U .
H7C H 0.636407 0.696803 0.151918 0.066 Uiso 1 1 calc R U .
C8 C 0.4959(17) 0.6056(19) 0.1163(9) 0.054(5) Uani 1 1 d . U .
H8A H 0.490822 0.570871 0.144183 0.081 Uiso 1 1 calc R U .
H8B H 0.460167 0.578078 0.092314 0.081 Uiso 1 1 calc R U .
H8C H 0.474046 0.665463 0.121826 0.081 Uiso 1 1 calc R U .
C9 C 0.6002(14) 0.4803(16) 0.0190(7) 0.044(4) Uani 1 1 d . U .
C10 C 0.4999(13) 0.499(2) 0.0127(7) 0.054(4) Uani 1 1 d . U .
H10A H 0.473580 0.448837 -0.003247 0.081 Uiso 0.5 1 d R U P
H10B H 0.489468 0.552999 -0.004833 0.081 Uiso 0.5 1 d R U P
H10C H 0.472310 0.504971 0.042698 0.081 Uiso 0.5 1 d R U P
C11 C 0.6172(17) 0.3841(16) 0.0056(8) 0.049(4) Uani 1 1 d . U .
H11A H 0.583599 0.345152 0.025794 0.073 Uiso 1 1 calc R U .
H11B H 0.681003 0.371181 0.008217 0.073 Uiso 1 1 calc R U .
H11C H 0.597971 0.374682 -0.025807 0.073 Uiso 1 1 calc R U .
C12 C 0.6535(16) 0.5324(16) -0.0171(8) 0.049(5) Uani 1 1 d . U .
H12A H 0.638292 0.510456 -0.047412 0.074 Uiso 1 1 calc R U .
H12B H 0.717425 0.524574 -0.011748 0.074 Uiso 1 1 calc R U .
H12C H 0.638371 0.595022 -0.015015 0.074 Uiso 1 1 calc R U .
C13 C 1.1802(17) 0.4018(17) 0.0760(8) 0.047(4) Uani 1 1 d . U .
C14 C 1.1168(18) 0.3231(17) 0.0790(9) 0.051(5) Uani 1 1 d . U .
H14A H 1.118941 0.289904 0.050466 0.077 Uiso 1 1 calc R U .
H14B H 1.055935 0.344176 0.084186 0.077 Uiso 1 1 calc R U .
H14C H 1.134923 0.284831 0.104082 0.077 Uiso 1 1 calc R U .
C15 C 1.1896(18) 0.4358(16) 0.1253(8) 0.047(4) Uani 1 1 d . U .
H15A H 1.209142 0.387459 0.144947 0.071 Uiso 1 1 calc R U .
H15B H 1.132002 0.458056 0.135858 0.071 Uiso 1 1 calc R U .
H15C H 1.233780 0.483291 0.126165 0.071 Uiso 1 1 calc R U .
C16 C 1.2762(17) 0.3662(18) 0.0603(9) 0.049(5) Uani 1 1 d . U .
H16A H 1.321444 0.411117 0.066615 0.073 Uiso 1 1 calc R U .
H16B H 1.275069 0.353626 0.027717 0.073 Uiso 1 1 calc R U .
H16C H 1.290552 0.312301 0.077035 0.073 Uiso 1 1 calc R U .
C17 C 1.1919(17) 0.6020(17) 0.0521(8) 0.047(4) Uani 1 1 d . U .
C18 C 1.1542(19) 0.6379(18) 0.0952(8) 0.053(5) Uani 1 1 d . U .
H18A H 1.162996 0.595035 0.119707 0.080 Uiso 1 1 calc R U .
H18B H 1.090387 0.649092 0.091322 0.080 Uiso 1 1 calc R U .
H18C H 1.184611 0.692979 0.102962 0.080 Uiso 1 1 calc R U .
C19 C 1.1652(18) 0.6673(18) 0.0141(9) 0.053(5) Uani 1 1 d . U .
H19A H 1.180606 0.727352 0.023369 0.080 Uiso 1 1 calc R U .
H19B H 1.100844 0.663416 0.008746 0.080 Uiso 1 1 calc R U .
H19C H 1.197176 0.652382 -0.013843 0.080 Uiso 1 1 calc R U .
C20 C 1.2902(16) 0.5966(18) 0.0558(9) 0.051(5) Uani 1 1 d . U .
H20A H 1.315612 0.655978 0.054521 0.077 Uiso 1 1 calc R U .
H20B H 1.313720 0.561421 0.030571 0.077 Uiso 1 1 calc R U .
H20C H 1.306403 0.568725 0.084605 0.077 Uiso 1 1 calc R U .
C21 C 1.1471(19) 0.4628(17) -0.0225(9) 0.056(4) Uani 1 1 d . U .
C22 C 1.0798(17) 0.5189(18) -0.0517(7) 0.054(5) Uani 1 1 d . U .
H22A H 1.102448 0.579164 -0.054834 0.082 Uiso 1 1 calc R U .
H22B H 1.021584 0.520135 -0.036721 0.082 Uiso 1 1 calc R U .
H22C H 1.073673 0.492323 -0.081879 0.082 Uiso 1 1 calc R U .
C23 C 1.120(2) 0.3645(17) -0.0297(9) 0.060(5) Uani 1 1 d . U .
H23A H 1.127944 0.348494 -0.061601 0.090 Uiso 1 1 calc R U .
H23B H 1.056723 0.356894 -0.021422 0.090 Uiso 1 1 calc R U .
H23C H 1.156590 0.326549 -0.010540 0.090 Uiso 1 1 calc R U .
C24 C 1.2370(17) 0.4766(19) -0.0420(8) 0.059(5) Uani 1 1 d . U .
H24A H 1.238103 0.454988 -0.073324 0.089 Uiso 1 1 calc R U .
H24B H 1.281134 0.444471 -0.023944 0.089 Uiso 1 1 calc R U .
H24C H 1.251302 0.539614 -0.041674 0.089 Uiso 1 1 calc R U .
C25 C -0.092(2) 0.406(2) 0.3325(10) 0.075(5) Uani 1 1 d . U .
C26 C -0.049(2) 0.357(2) 0.3765(10) 0.077(6) Uani 1 1 d . U .
H26A H -0.014011 0.399640 0.393985 0.115 Uiso 1 1 calc R U .
H26B H -0.010969 0.308908 0.366413 0.115 Uiso 1 1 calc R U .
H26C H -0.097307 0.333903 0.395566 0.115 Uiso 1 1 calc R U .
C27 C -0.122(2) 0.331(2) 0.2986(10) 0.077(6) Uani 1 1 d . U .
H27A H -0.185681 0.318508 0.303023 0.115 Uiso 1 1 calc R U .
H27B H -0.087402 0.277684 0.304467 0.115 Uiso 1 1 calc R U .
H27C H -0.112185 0.350495 0.267300 0.115 Uiso 1 1 calc R U .
C28 C -0.168(2) 0.465(2) 0.3453(10) 0.073(6) Uani 1 1 d . U .
H28A H -0.192180 0.493480 0.317974 0.110 Uiso 1 1 calc R U .
H28B H -0.147331 0.510457 0.366450 0.110 Uiso 1 1 calc R U .
H28C H -0.215226 0.430226 0.359784 0.110 Uiso 1 1 calc R U .
C29 C 0.027(2) 0.5788(19) 0.3264(9) 0.060(4) Uani 1 1 d . U .
C30 C 0.098(2) 0.616(2) 0.3037(10) 0.063(5) Uani 1 1 d . U .
H30A H 0.147303 0.637917 0.320139 0.076 Uiso 1 1 calc R U .
H30B H 0.097208 0.618740 0.271475 0.076 Uiso 1 1 calc R U .
C31 C 0.035(2) 0.5772(19) 0.3789(9) 0.062(5) Uani 1 1 d . U .
H31A H 0.085715 0.540269 0.387717 0.093 Uiso 1 1 calc R U .
H31B H -0.019778 0.553186 0.392087 0.093 Uiso 1 1 calc R U .
H31C H 0.044366 0.637293 0.390155 0.093 Uiso 1 1 calc R U .
C32 C -0.053(2) 0.6399(19) 0.3117(9) 0.061(5) Uani 1 1 d . U .
H32A H -0.042978 0.699409 0.323541 0.091 Uiso 1 1 calc R U .
H32B H -0.108563 0.616311 0.323755 0.091 Uiso 1 1 calc R U .
H32C H -0.055804 0.642035 0.278470 0.091 Uiso 1 1 calc R U .
C33 C 0.121(2) 0.397(2) 0.2979(10) 0.068(5) Uani 1 1 d . U .
C34 C 0.167(2) 0.405(2) 0.3397(10) 0.071(6) Uani 1 1 d . U .
H34A H 0.205251 0.352889 0.343956 0.106 Uiso 1 1 calc R U .
H34B H 0.124376 0.408621 0.364645 0.106 Uiso 1 1 calc R U .
H34C H 0.204421 0.457878 0.339285 0.106 Uiso 1 1 calc R U .
C35 C 0.158(2) 0.434(2) 0.2561(9) 0.067(6) Uani 1 1 d . U .
H35A H 0.169600 0.496732 0.260146 0.100 Uiso 1 1 calc R U .
H35B H 0.115083 0.425549 0.231293 0.100 Uiso 1 1 calc R U .
H35C H 0.213582 0.403343 0.248680 0.100 Uiso 1 1 calc R U .
C36 C 0.086(2) 0.3009(19) 0.2858(10) 0.067(6) Uani 1 1 d . U .
H36A H 0.136702 0.259937 0.285596 0.101 Uiso 1 1 calc R U .
H36B H 0.058119 0.301595 0.255820 0.101 Uiso 1 1 calc R U .
H36C H 0.042713 0.282027 0.308589 0.101 Uiso 1 1 calc R U .

loop_
_atom_site_aniso_label
_atom_site_aniso_U_11
_atom_site_aniso_U_22
_atom_site_aniso_U_33
_atom_site_aniso_U_23
_atom_site_aniso_U_13
_atom_site_aniso_U_12
Pt1 0.0170(3) 0.0383(6) 0.0383(4) 0.0010(4) -0.0029(2) 0.0025(5)
Pt2 0.0174(3) 0.0344(5) 0.0436(4) -0.0001(4) -0.0009(2) 0.0015(5)
Sn1 0.0232(9) 0.0351(11) 0.0474(10) 0.0034(7) -0.0027(7) 0.0016(7)
Sn2 0.0289(10) 0.0371(11) 0.0479(11) -0.0050(7) -0.0032(7) 0.0017(7)
Sn3 0.0544(9) 0.0454(11) 0.0418(7) -0.0028(9) -0.0135(6) 0.0090(11)
Cl1 0.064(5) 0.062(5) 0.063(4) -0.013(3) -0.003(3) -0.016(4)
Cl2 0.070(5) 0.041(5) 0.057(4) 0.002(3) -0.008(3) 0.012(3)
Cl3 0.044(4) 0.115(7) 0.048(3) -0.010(3) -0.013(3) 0.010(4)
Cl4 0.100(7) 0.046(5) 0.075(5) -0.008(3) -0.019(5) -0.016(4)
Cl5 0.074(6) 0.067(5) 0.045(4) 0.008(3) 0.000(3) 0.017(4)
Cl6 0.078(6) 0.075(6) 0.054(4) -0.008(3) -0.008(4) -0.005(4)
Cl7 0.052(4) 0.039(5) 0.111(7) -0.004(4) -0.042(4) 0.005(3)
P1 0.016(2) 0.046(4) 0.045(2) 0.013(4) -0.0029(16) -0.002(3)
P2 0.018(2) 0.046(4) 0.056(3) -0.002(3) 0.0001(18) 0.004(3)
P3 0.053(4) 0.043(4) 0.044(3) 0.003(3) -0.011(3) -0.007(3)
C1 0.051(6) 0.058(7) 0.060(6) 0.004(5) 0.003(5) -0.008(5)
C2 0.051(7) 0.059(10) 0.064(9) 0.004(8) -0.002(7) -0.012(7)
C3 0.050(9) 0.065(10) 0.067(8) -0.001(7) -0.001(7) -0.011(8)
C4 0.051(8) 0.055(9) 0.059(9) 0.010(7) 0.003(8) -0.010(7)
C5 0.038(6) 0.051(6) 0.050(6) -0.001(5) 0.002(5) 0.004(5)
C6 0.043(9) 0.056(9) 0.058(8) 0.006(7) -0.002(7) 0.004(8)
C7 0.035(7) 0.048(9) 0.049(7) -0.004(7) 0.004(6) 0.006(7)
C8 0.038(7) 0.061(10) 0.062(9) -0.001(8) 0.002(6) 0.003(8)
C9 0.032(5) 0.050(6) 0.048(6) 0.007(5) -0.006(5) -0.005(5)
C10 0.032(6) 0.063(9) 0.066(8) 0.007(9) -0.004(6) -0.001(7)
C11 0.039(8) 0.051(7) 0.056(9) 0.006(7) -0.002(7) -0.007(7)
C12 0.038(7) 0.057(8) 0.054(8) 0.010(7) -0.004(7) -0.013(7)
C13 0.043(6) 0.046(6) 0.053(6) 0.004(5) -0.001(5) 0.003(5)
C14 0.046(8) 0.047(9) 0.060(9) -0.002(7) 0.003(7) 0.000(7)
C15 0.044(9) 0.044(9) 0.054(7) 0.007(6) -0.001(7) 0.000(7)
C16 0.042(7) 0.042(10) 0.062(9) 0.003(7) -0.003(7) 0.005(7)
C17 0.038(6) 0.048(6) 0.055(6) 0.003(5) -0.001(5) 0.000(5)
C18 0.050(8) 0.051(10) 0.058(7) -0.004(7) 0.000(7) 0.000(8)
C19 0.048(9) 0.049(9) 0.063(7) 0.007(7) -0.006(7) -0.001(8)
C20 0.034(6) 0.051(10) 0.068(9) 0.006(8) -0.004(6) -0.007(7)
C21 0.055(6) 0.056(6) 0.057(6) -0.001(5) 0.005(5) 0.005(5)
C22 0.053(8) 0.056(9) 0.055(8) -0.005(7) 0.000(7) -0.001(7)
C23 0.065(9) 0.058(7) 0.058(9) -0.003(7) -0.001(8) 0.004(7)
C24 0.054(7) 0.062(10) 0.061(9) -0.006(8) 0.007(7) 0.007(7)
C25 0.077(7) 0.074(7) 0.073(7) 0.003(5) -0.003(5) -0.001(5)
C26 0.080(10) 0.076(10) 0.073(9) 0.009(8) -0.004(8) -0.003(8)
C27 0.079(11) 0.075(10) 0.077(9) 0.002(7) -0.005(8) -0.003(8)
C28 0.070(10) 0.075(10) 0.074(10) -0.001(7) -0.004(8) -0.005(7)
C29 0.058(6) 0.060(7) 0.060(6) -0.003(5) -0.004(5) -0.003(5)
C30 0.060(8) 0.064(10) 0.065(9) 0.000(8) 0.000(7) -0.004(8)
C31 0.063(10) 0.062(10) 0.061(7) -0.004(8) -0.007(7) -0.012(8)
C32 0.059(8) 0.060(10) 0.065(9) -0.012(8) -0.006(7) 0.002(7)
C33 0.069(7) 0.064(7) 0.071(7) -0.004(5) 0.000(5) 0.001(5)
C34 0.069(10) 0.067(10) 0.076(8) 0.001(8) -0.006(8) -0.001(8)
C35 0.063(10) 0.066(10) 0.071(8) -0.010(8) 0.005(8) 0.006(8)
C36 0.069(10) 0.060(9) 0.073(9) -0.005(7) -0.003(8) 0.010(8)

loop_
_atom_type_symbol
_atom_type_description
_atom_type_scat_dispersion_real
_atom_type_scat_dispersion_imag
_atom_type_scat_source
C C 0.0033 0.0016 'International Tables Vol C Tables 4.2.6.8 and 6.1.1.4'
H H 0.0000 0.0000 'International Tables Vol C Tables 4.2.6.8 and 6.1.1.4'
P P 0.1023 0.0942 'International Tables Vol C Tables 4.2.6.8 and 6.1.1.4'
Cl Cl 0.1484 0.1585 'International Tables Vol C Tables 4.2.6.8 and 6.1.1.4'
Sn Sn -0.6537 1.4246 'International Tables Vol C Tables 4.2.6.8 and 6.1.1.4'
Pt Pt -1.7033 8.3905 'International Tables Vol C Tables 4.2.6.8 and 6.1.1.4'

loop_
_geom_angle_atom_site_label_1
_geom_angle_atom_site_label_2
_geom_angle_atom_site_label_3
_geom_angle
P1 Pt1 Sn2 113.23(19)
P1 Pt1 Sn1 118.74(17)
Sn2 Pt1 Sn1 91.38(5)
P1 Pt1 Sn3 119.29(12)
Sn2 Pt1 Sn3 105.63(6)
Sn1 Pt1 Sn3 104.48(7)
P1 Pt1 Pt2 171.24(14)
Sn2 Pt1 Pt2 59.33(5)
Sn1 Pt1 Pt2 59.30(5)
Sn3 Pt1 Pt2 68.76(4)
P2 Pt2 Sn2 118.13(19)
P2 Pt2 Sn1 122.28(19)
Sn2 Pt2 Sn1 89.72(5)
P2 Pt2 Pt1 175.75(17)
Sn2 Pt2 Pt1 57.76(5)
Sn1 Pt2 Pt1 58.17(5)
P2 Pt2 Sn3 129.22(13)
Sn2 Pt2 Sn3 94.24(6)
Sn1 Pt2 Sn3 93.60(6)
Pt1 Pt2 Sn3 53.98(3)
Cl5 Sn1 Cl4 95.0(3)
Cl5 Sn1 Pt1 128.5(2)
Cl4 Sn1 Pt1 130.8(2)
Cl5 Sn1 Pt2 119.1(2)
Cl4 Sn1 Pt2 119.7(2)
Pt1 Sn1 Pt2 62.52(4)
Cl7 Sn2 Cl6 95.5(3)
Cl7 Sn2 Pt1 131.4(3)
Cl6 Sn2 Pt1 126.7(2)
Cl7 Sn2 Pt2 120.86(19)
Cl6 Sn2 Pt2 118.6(2)
Pt1 Sn2 Pt2 62.91(5)
Cl2 Sn3 Cl1 95.6(3)
Cl2 Sn3 Cl3 93.7(3)
Cl1 Sn3 Cl3 87.4(2)
Cl2 Sn3 Pt1 117.83(18)
Cl1 Sn3 Pt1 135.99(19)
Cl3 Sn3 Pt1 115.85(15)
Cl2 Sn3 Pt2 98.94(17)
Cl1 Sn3 Pt2 91.83(17)
Cl3 Sn3 Pt2 167.3(2)
Pt1 Sn3 Pt2 57.26(3)
C5 P1 C9 109.2(11)
C5 P1 C1 109.6(12)
C9 P1 C1 108.4(11)
C5 P1 Pt1 109.3(9)
C9 P1 Pt1 110.0(7)
C1 P1 Pt1 110.3(9)
C21 P2 C13 107.4(12)
C21 P2 C17 109.0(11)
C13 P2 C17 108.6(11)
C21 P2 Pt2 112.3(9)
C13 P2 Pt2 107.6(8)
C17 P2 Pt2 111.8(8)
C25 P3 C29 113.2(14)
C25 P3 C33 118.6(15)
C29 P3 C33 110.4(13)
C25 P3 H1 103.1
C29 P3 H1 104.5
C33 P3 H1 105.5
C4 C1 C2 109(2)
C4 C1 C3 106(2)
C2 C1 C3 112(2)
C4 C1 P1 109.3(18)
C2 C1 P1 110(2)
C3 C1 P1 110.4(19)
C1 C2 H2A 109.5
C1 C2 H2B 109.5
H2A C2 H2B 109.5
C1 C2 H2C 109.5
H2A C2 H2C 109.5
H2B C2 H2C 109.5
C1 C3 H3A 109.5
C1 C3 H3B 109.5
H3A C3 H3B 109.5
C1 C3 H3C 109.5
H3A C3 H3C 109.5
H3B C3 H3C 109.5
C1 C4 H4A 109.5
C1 C4 H4B 109.5
H4A C4 H4B 109.5
C1 C4 H4C 109.5
H4A C4 H4C 109.5
H4B C4 H4C 109.5
C6 C5 C7 106(2)
C6 C5 C8 107(2)
C7 C5 C8 108.8(19)
C6 C5 P1 111.1(17)
C7 C5 P1 110.0(17)
C8 C5 P1 113.6(18)
C5 C6 H6A 109.5
C5 C6 H6B 109.5
H6A C6 H6B 109.5
C5 C6 H6C 109.5
H6A C6 H6C 109.5
H6B C6 H6C 109.5
C5 C7 H7A 109.5
C5 C7 H7B 109.5
H7A C7 H7B 109.5
C5 C7 H7C 109.5
H7A C7 H7C 109.5
H7B C7 H7C 109.5
C5 C8 H8A 109.5
C5 C8 H8B 109.5
H8A C8 H8B 109.5
C5 C8 H8C 109.5
H8A C8 H8C 109.5
H8B C8 H8C 109.5
C10 C9 C11 108(2)
C10 C9 C12 109.1(19)
C11 C9 C12 102.9(19)
C10 C9 P1 116.2(16)
C11 C9 P1 109.5(15)
C12 C9 P1 110.4(15)
C9 C10 H10A 107.8
C9 C10 H10B 111.9
H10A C10 H10B 109.5
C9 C10 H10C 108.7
H10A C10 H10C 109.5
H10B C10 H10C 109.5
C9 C11 H11A 109.5
C9 C11 H11B 109.5
H11A C11 H11B 109.5
C9 C11 H11C 109.5
H11A C11 H11C 109.5
H11B C11 H11C 109.5
C9 C12 H12A 109.5
C9 C12 H12B 109.5
H12A C12 H12B 109.5
C9 C12 H12C 109.5
H12A C12 H12C 109.5
H12B C12 H12C 109.5
C14 C13 C15 105(2)
C14 C13 C16 108(2)
C15 C13 C16 107(2)
C14 C13 P2 110.7(17)
C15 C13 P2 108.5(17)
C16 C13 P2 116.1(18)
C13 C14 H14A 109.5
C13 C14 H14B 109.5
H14A C14 H14B 109.5
C13 C14 H14C 109.5
H14A C14 H14C 109.5
H14B C14 H14C 109.5
C13 C15 H15A 109.5
C13 C15 H15B 109.5
H15A C15 H15B 109.5
C13 C15 H15C 109.5
H15A C15 H15C 109.5
H15B C15 H15C 109.5
C13 C16 H16A 109.5
C13 C16 H16B 109.5
H16A C16 H16B 109.5
C13 C16 H16C 109.5
H16A C16 H16C 109.5
H16B C16 H16C 109.5
C18 C17 C20 110(2)
C18 C17 C19 106(2)
C20 C17 C19 110(2)
C18 C17 P2 106.7(18)
C20 C17 P2 116.9(19)
C19 C17 P2 106.3(17)
C17 C18 H18A 109.5
C17 C18 H18B 109.5
H18A C18 H18B 109.5
C17 C18 H18C 109.5
H18A C18 H18C 109.5
H18B C18 H18C 109.5
C17 C19 H19A 109.5
C17 C19 H19B 109.5
H19A C19 H19B 109.5
C17 C19 H19C 109.5
H19A C19 H19C 109.5
H19B C19 H19C 109.5
C17 C20 H20A 109.5
C17 C20 H20B 109.5
H20A C20 H20B 109.5
C17 C20 H20C 109.5
H20A C20 H20C 109.5
H20B C20 H20C 109.5
C24 C21 C23 109(2)
C24 C21 C22 107(2)
C23 C21 C22 106(2)
C24 C21 P2 117.7(19)
C23 C21 P2 109.2(17)
C22 C21 P2 107.5(17)
C21 C22 H22A 109.5
C21 C22 H22B 109.5
H22A C22 H22B 109.5
C21 C22 H22C 109.5
H22A C22 H22C 109.5
H22B C22 H22C 109.5
C21 C23 H23A 109.5
C21 C23 H23B 109.5
H23A C23 H23B 109.5
C21 C23 H23C 109.5
H23A C23 H23C 109.5
H23B C23 H23C 109.5
C21 C24 H24A 109.5
C21 C24 H24B 109.5
H24A C24 H24B 109.5
C21 C24 H24C 109.5
H24A C24 H24C 109.5
H24B C24 H24C 109.5
C28 C25 C27 112(3)
C28 C25 C26 112(3)
C27 C25 C26 107(3)
C28 C25 P3 115(2)
C27 C25 P3 106(2)
C26 C25 P3 105(2)
C25 C26 H26A 109.5
C25 C26 H26B 109.5
H26A C26 H26B 109.5
C25 C26 H26C 109.5
H26A C26 H26C 109.5
H26B C26 H26C 109.5
C25 C27 H27A 109.5
C25 C27 H27B 109.5
H27A C27 H27B 109.5
C25 C27 H27C 109.5
H27A C27 H27C 109.5
H27B C27 H27C 109.5
C25 C28 H28A 109.5
C25 C28 H28B 109.5
H28A C28 H28B 109.5
C25 C28 H28C 109.5
H28A C28 H28C 109.5
H28B C28 H28C 109.5
C30 C29 C31 116(3)
C30 C29 C32 102(2)
C31 C29 C32 110(2)
C30 C29 P3 109(2)
C31 C29 P3 110.3(19)
C32 C29 P3 108.8(19)
C29 C30 H30A 120.0
C29 C30 H30B 120.0
H30A C30 H30B 120.0
C29 C31 H31A 109.5
C29 C31 H31B 109.5
H31A C31 H31B 109.5
C29 C31 H31C 109.5
H31A C31 H31C 109.5
H31B C31 H31C 109.5
C29 C32 H32A 109.5
C29 C32 H32B 109.5
H32A C32 H32B 109.5
C29 C32 H32C 109.5
H32A C32 H32C 109.5
H32B C32 H32C 109.5
C34 C33 C35 121(3)
C34 C33 C36 115(3)
C35 C33 C36 106(2)
C34 C33 P3 108(2)
C35 C33 P3 102(2)
C36 C33 P3 101(2)
C33 C34 H34A 109.5
C33 C34 H34B 109.5
H34A C34 H34B 109.5
C33 C34 H34C 109.5
H34A C34 H34C 109.5
H34B C34 H34C 109.5
C33 C35 H35A 109.5
C33 C35 H35B 109.5
H35A C35 H35B 109.5
C33 C35 H35C 109.5
H35A C35 H35C 109.5
H35B C35 H35C 109.5
C33 C36 H36A 109.5
C33 C36 H36B 109.5
H36A C36 H36B 109.5
C33 C36 H36C 109.5
H36A C36 H36C 109.5
H36B C36 H36C 109.5

loop_
_geom_bond_atom_site_label_1
_geom_bond_atom_site_label_2
_geom_bond_distance
Pt1 P1 2.334(4)
Pt1 Sn2 2.5710(19)
Pt1 Sn1 2.5915(19)
Pt1 Sn3 2.6017(14)
Pt1 Pt2 2.7060(9)
Pt2 P2 2.306(5)
Pt2 Sn2 2.6142(19)
Pt2 Sn1 2.6227(19)
Pt2 Sn3 2.9984(16)
Sn1 Cl5 2.379(7)
Sn1 Cl4 2.387(8)
Sn2 Cl7 2.387(7)
Sn2 Cl6 2.405(8)
Sn3 Cl2 2.405(7)
Sn3 Cl1 2.416(7)
Sn3 Cl3 2.431(7)
P1 C5 1.88(3)
P1 C9 1.91(2)
P1 C1 1.98(3)
P2 C21 1.91(3)
P2 C13 1.92(3)
P2 C17 1.93(3)
P3 C25 1.90(3)
P3 C29 1.90(3)
P3 C33 2.00(3)
P3 H1 1.3051
C1 C4 1.51(4)
C1 C2 1.52(4)
C1 C3 1.52(4)
C2 H2A 0.9800
C2 H2B 0.9800
C2 H2C 0.9800
C3 H3A 0.9800
C3 H3B 0.9800
C3 H3C 0.9800
C4 H4A 0.9800
C4 H4B 0.9800
C4 H4C 0.9800
C5 C6 1.52(4)
C5 C7 1.54(3)
C5 C8 1.69(4)
C6 H6A 0.9800
C6 H6B 0.9800
C6 H6C 0.9800
C7 H7A 0.9800
C7 H7B 0.9800
C7 H7C 0.9800
C8 H8A 0.9800
C8 H8B 0.9800
C8 H8C 0.9800
C9 C10 1.54(3)
C9 C11 1.53(3)
C9 C12 1.55(3)
C10 H10A 0.9800
C10 H10B 0.9800
C10 H10C 0.9800
C11 H11A 0.9800
C11 H11B 0.9800
C11 H11C 0.9800
C12 H12A 0.9800
C12 H12B 0.9800
C12 H12C 0.9800
C13 C14 1.53(3)
C13 C15 1.55(3)
C13 C16 1.61(3)
C14 H14A 0.9800
C14 H14B 0.9800
C14 H14C 0.9800
C15 H15A 0.9800
C15 H15B 0.9800
C15 H15C 0.9800
C16 H16A 0.9800
C16 H16B 0.9800
C16 H16C 0.9800
C17 C18 1.49(3)
C17 C20 1.48(3)
C17 C19 1.55(3)
C18 H18A 0.9800
C18 H18B 0.9800
C18 H18C 0.9800
C19 H19A 0.9800
C19 H19B 0.9800
C19 H19C 0.9800
C20 H20A 0.9800
C20 H20B 0.9800
C20 H20C 0.9800
C21 C24 1.48(4)
C21 C23 1.56(4)
C21 C22 1.58(3)
C22 H22A 0.9800
C22 H22B 0.9800
C22 H22C 0.9800
C23 H23A 0.9800
C23 H23B 0.9800
C23 H23C 0.9800
C24 H24A 0.9800
C24 H24B 0.9800
C24 H24C 0.9800
C25 C28 1.50(4)
C25 C27 1.58(4)
C25 C26 1.63(4)
C26 H26A 0.9800
C26 H26B 0.9800
C26 H26C 0.9800
C27 H27A 0.9800
C27 H27B 0.9800
C27 H27C 0.9800
C28 H28A 0.9800
C28 H28B 0.9800
C28 H28C 0.9800
C29 C30 1.38(4)
C29 C31 1.55(4)
C29 C32 1.57(4)
C30 H30A 0.9500
C30 H30B 0.9500
C31 H31A 0.9800
C31 H31B 0.9800
C31 H31C 0.9800
C32 H32A 0.9800
C32 H32B 0.9800
C32 H32C 0.9800
C33 C34 1.42(4)
C33 C35 1.46(4)
C33 C36 1.60(4)
C34 H34A 0.9800
C34 H34B 0.9800
C34 H34C 0.9800
C35 H35A 0.9800
C35 H35B 0.9800
C35 H35C 0.9800
C36 H36A 0.9800
C36 H36B 0.9800
C36 H36C 0.9800

loop_
_geom_hbond_atom_site_label_D
_geom_hbond_atom_site_label_H
_geom_hbond_atom_site_label_A
_geom_hbond_distance_DH
_geom_hbond_distance_HA
_geom_hbond_distance_DA
_geom_hbond_angle_DHA
_geom_hbond_site_symmetry_A
_geom_hbond_publ_flag
P3 H1 Cl3 1.31 2.97 4.019(9) 136.4 1_455 yes
P3 H1 Cl2 1.31 3.06 4.124(9) 137.9 1_455 yes
P3 H1 Cl1 1.31 2.99 4.079(9) 139.7 1_455 yes

loop_
_geom_torsion_atom_site_label_1
_geom_torsion_atom_site_label_2
_geom_torsion_atom_site_label_3
_geom_torsion_atom_site_label_4
_geom_torsion
C9 P1 C5 C6 -47(2)
C1 P1 C5 C6 -165.3(19)
Pt1 P1 C5 C6 73.7(18)
C9 P1 C5 C7 -163.6(16)
C1 P1 C5 C7 77.8(18)
Pt1 P1 C5 C7 -43.2(18)
C9 P1 C5 C8 74.3(19)
C1 P1 C5 C8 -44(2)
Pt1 P1 C5 C8 -165.4(15)

loop_
_platon_squeeze_void_nr
_platon_squeeze_void_average_x
_platon_squeeze_void_average_y
_platon_squeeze_void_average_z
_platon_squeeze_void_volume
_platon_squeeze_void_count_electrons
_platon_squeeze_void_content
1 0.000 0.087 0.750 827 419 ' '
2 0.500 0.245 0.250 827 419 ' '
